data_4089129
loop_
_publ_author_name
'Wakeham, Russell J.'
'Baillie, Rhett A.'
'Patrick, Brian O.'
'Legzdins, Peter'
'Rosenfeld, Devon C.'

_publ_section_title
;
 Selective Functionalization of a Variety of Hydrocarbon C(sp3)--H Bonds
 Initiated by Cp*W(NO)(CH2CMe3)(\h3-CH2CHCHPh)
;
_journal_issue 1
_journal_name_full Organometallics
_journal_page_first 39
_journal_paper_doi 10.1021/acs.organomet.6b00739
_journal_volume 36
_journal_year 2016
_chemical_formula_moiety 'C22 H30 Cl N O W'
_chemical_formula_sum 'C22 H30 Cl N O W'
_chemical_formula_weight 543.77
_space_group_crystal_system orthorhombic
_space_group_IT_number 19
_space_group_name_Hall 'P 2ac 2ab'
_space_group_name_H-M_alt 'P 21 21 21'
_atom_sites_solution_hydrogens geom
_audit_creation_date 2016-10-28
_audit_creation_method
;
Olex2 1.2
(compiled 2016.09.09 svn.r3337 for OlexSys, GUI svn.r5227)
;
_cell_angle_alpha 90
_cell_angle_beta 90
_cell_angle_gamma 90
_cell_formula_units_Z 8
_cell_length_a 14.988(3)
_cell_length_b 15.104(3)
_cell_length_c 18.110(4)
_cell_measurement_reflns_used 9907
_cell_measurement_temperature 90(2)
_cell_measurement_theta_max 27.574
_cell_measurement_theta_min 2.249
_cell_volume 4099.7(15)
_computing_cell_refinement 'SAINT v8.37A (Bruker, 2015)'
_computing_data_reduction 'SAINT v8.37A (Bruker, 2015)'
_computing_molecular_graphics 'Olex2 (Dolomanov et al., 2009)'
_computing_publication_material 'Olex2 (Dolomanov et al., 2009)'
_computing_structure_refinement 'XL (Sheldrick, 2008)'
_computing_structure_solution 'SIR2004 (Burla et al., 2007)'
_diffrn_ambient_temperature 90(2)
_diffrn_detector_area_resol_mean 7.9
_diffrn_detector_type 'CCD area detector'
_diffrn_measured_fraction_theta_full 1.000
_diffrn_measured_fraction_theta_max 0.996
_diffrn_measurement_device 'Bruker D8 Kappa diffractometer'
_diffrn_measurement_device_type 'Bruker D8 diffractometer'
_diffrn_measurement_method '\w and \f scans'
_diffrn_radiation_type MoK\a
_diffrn_radiation_wavelength 0.71073
_diffrn_reflns_av_R_equivalents 0.0635
_diffrn_reflns_av_unetI/netI 0.0412
_diffrn_reflns_Laue_measured_fraction_full 1.000
_diffrn_reflns_Laue_measured_fraction_max 0.996
_diffrn_reflns_limit_h_max 19
_diffrn_reflns_limit_h_min -19
_diffrn_reflns_limit_k_max 19
_diffrn_reflns_limit_k_min -19
_diffrn_reflns_limit_l_max 23
_diffrn_reflns_limit_l_min -23
_diffrn_reflns_number 65688
_diffrn_reflns_point_group_measured_fraction_full 1.000
_diffrn_reflns_point_group_measured_fraction_max 0.996
_diffrn_reflns_theta_full 26.000
_diffrn_reflns_theta_max 27.693
_diffrn_reflns_theta_min 1.756
_exptl_absorpt_coefficient_mu 5.776
_exptl_absorpt_correction_T_max 0.5000
_exptl_absorpt_correction_T_min 0.3004
_exptl_absorpt_correction_type multi-scan
_exptl_absorpt_process_details
;
SADABS-2014/5 (Bruker,2014/5) was used for absorption correction.
wR2(int) was 0.1191 before and 0.0678 after correction.
The Ratio of minimum to maximum transmission is 0.6007.
The \l/2 correction factor is Not present.
;
_exptl_crystal_colour yellow
_exptl_crystal_colour_primary yellow
_exptl_crystal_density_diffrn 1.762
_exptl_crystal_description rectangular
_exptl_crystal_F_000 2144
_exptl_crystal_size_max 0.26
_exptl_crystal_size_mid 0.14
_exptl_crystal_size_min 0.12
_refine_diff_density_max 2.174
_refine_diff_density_min -2.067
_refine_diff_density_rms 0.148
_refine_ls_abs_structure_details
;
 Refined as an inversion twin.
;
_refine_ls_abs_structure_Flack 0.361(12)
_refine_ls_extinction_method none
_refine_ls_goodness_of_fit_ref 1.092
_refine_ls_hydrogen_treatment constr
_refine_ls_matrix_type full
_refine_ls_number_parameters 470
_refine_ls_number_reflns 9552
_refine_ls_number_restraints 0
_refine_ls_restrained_S_all 1.092
_refine_ls_R_factor_all 0.0399
_refine_ls_R_factor_gt 0.0313
_refine_ls_shift/su_max 0.003
_refine_ls_shift/su_mean 0.000
_refine_ls_structure_factor_coef Fsqd
_refine_ls_weighting_details 'w=1/[\s^2^(Fo^2^)+(0.0131P)^2^+10.9546P] where P=(Fo^2^+2Fc^2^)/3'
_refine_ls_weighting_scheme calc
_refine_ls_wR_factor_gt 0.0628
_refine_ls_wR_factor_ref 0.0665
_reflns_Friedel_coverage 0.811
_reflns_Friedel_fraction_full 1.000
_reflns_Friedel_fraction_max 0.996
_reflns_number_gt 8515
_reflns_number_total 9552
_reflns_threshold_expression 'I > 2\s(I)'
_cod_data_source_file om6b00739_si_009.cif
_cod_data_source_block mo_pl473_7b
_cod_original_cell_volume 4099.8(14)
_cod_database_code 4089129
_shelx_space_group_comment
;
The symmetry employed for this shelxl refinement is uniquely defined
by the following loop, which should always be used as a source of
symmetry information in preference to the above space-group names.
They are only intended as comments.
;
_olex2_refinement_description
;
1. Twinned data refinement
 Scales: 0.639(12) 0.361(12)
2. Fixed Uiso
 At 1.2 times of:
  All C(H) groups, All C(H,H) groups
 At 1.5 times of:
  All C(H,H,H) groups
3.a Ternary CH refined with riding coordinates:
 C12(H12), C13(H13), C34(H34), C35(H35)
3.b Secondary CH2 refined with riding coordinates:
 C11(H11A,H11B), C20(H20A,H20B), C21(H21A,H21B), C22(H22A,H22B), C33(H33A,
 H33B), C42(H42A,H42B), C43(H43A,H43B), C44(H44A,H44B)
3.c Me refined with riding coordinates:
 C6(H6A,H6B,H6C), C7(H7A,H7B,H7C), C8(H8A,H8B,H8C), C9(H9A,H9B,H9C), C10(H10A,
 H10B,H10C), C28(H28A,H28B,H28C), C29(H29A,H29B,H29C), C30(H30A,H30B,H30C),
 C31(H31A,H31B,H31C), C32(H32A,H32B,H32C)
3.d Aromatic/amide H refined with riding coordinates:
 C15(H15), C16(H16), C17(H17), C18(H18), C19(H19), C37(H37), C38(H38),
 C39(H39), C41(H41), C40(H40)
;
_shelx_shelxl_version_number 2014/7
_olex2_submission_special_instructions 'No special instructions were received'

loop_
_space_group_symop_operation_xyz
'x, y, z'
'-x+1/2, -y, z+1/2'
'x+1/2, -y+1/2, -z'
'-x, y+1/2, -z+1/2'

loop_
_atom_site_label
_atom_site_type_symbol
_atom_site_fract_x
_atom_site_fract_y
_atom_site_fract_z
_atom_site_U_iso_or_equiv
_atom_site_adp_type
_atom_site_occupancy
_atom_site_site_symmetry_order
_atom_site_calc_flag
_atom_site_refinement_flags_posn
C1 C 0.4125(5) 0.8277(5) 0.5307(4) 0.0205(18) Uani 1 1 d .
C2 C 0.4315(5) 0.7353(5) 0.5401(4) 0.0202(16) Uani 1 1 d .
C3 C 0.4159(5) 0.6928(5) 0.4721(4) 0.0187(17) Uani 1 1 d .
C4 C 0.3874(4) 0.7573(5) 0.4196(4) 0.0173(14) Uani 1 1 d .
C5 C 0.3855(6) 0.8407(5) 0.4559(5) 0.0211(19) Uani 1 1 d .
C6 C 0.4328(6) 0.8994(6) 0.5849(5) 0.029(2) Uani 1 1 d .
H6A H 0.4497 0.8730 0.6323 0.044 Uiso 1 1 calc R
H6B H 0.4821 0.9357 0.5663 0.044 Uiso 1 1 calc R
H6C H 0.3799 0.9366 0.5917 0.044 Uiso 1 1 calc R
C7 C 0.4656(6) 0.6938(6) 0.6091(5) 0.030(2) Uani 1 1 d .
H7A H 0.4699 0.7388 0.6479 0.046 Uiso 1 1 calc R
H7B H 0.4245 0.6469 0.6249 0.046 Uiso 1 1 calc R
H7C H 0.5247 0.6683 0.6000 0.046 Uiso 1 1 calc R
C8 C 0.4357(6) 0.5971(5) 0.4552(5) 0.0276(19) Uani 1 1 d .
H8A H 0.4188 0.5841 0.4041 0.041 Uiso 1 1 calc R
H8B H 0.4996 0.5859 0.4618 0.041 Uiso 1 1 calc R
H8C H 0.4016 0.5591 0.4887 0.041 Uiso 1 1 calc R
C9 C 0.3708(5) 0.7429(6) 0.3388(4) 0.0254(16) Uani 1 1 d .
H9A H 0.3759 0.6796 0.3275 0.038 Uiso 1 1 calc R
H9B H 0.3107 0.7635 0.3262 0.038 Uiso 1 1 calc R
H9C H 0.4149 0.7760 0.3100 0.038 Uiso 1 1 calc R
C10 C 0.3616(6) 0.9283(5) 0.4214(5) 0.0283(19) Uani 1 1 d .
H10A H 0.3656 0.9752 0.4587 0.042 Uiso 1 1 calc R
H10B H 0.4030 0.9412 0.3810 0.042 Uiso 1 1 calc R
H10C H 0.3006 0.9256 0.4021 0.042 Uiso 1 1 calc R
C11 C 0.2104(6) 0.6587(5) 0.4338(4) 0.0224(17) Uani 1 1 d .
H11A H 0.1751 0.6848 0.3930 0.027 Uiso 1 1 calc R
H11B H 0.2481 0.6086 0.4175 0.027 Uiso 1 1 calc R
C12 C 0.1638(6) 0.6463(4) 0.5022(5) 0.0280(19) Uani 1 1 d .
H12 H 0.0994 0.6629 0.5066 0.034 Uiso 1 1 calc R
C13 C 0.2087(6) 0.6150(5) 0.5615(4) 0.0235(17) Uani 1 1 d .
H13 H 0.2461 0.5633 0.5463 0.028 Uiso 1 1 calc R
C14 C 0.1709(6) 0.5986(5) 0.6362(4) 0.0217(17) Uani 1 1 d .
C15 C 0.2265(6) 0.5624(5) 0.6907(5) 0.0289(19) Uani 1 1 d .
H15 H 0.2871 0.5494 0.6798 0.035 Uiso 1 1 calc R
C16 C 0.1924(7) 0.5455(5) 0.7612(5) 0.030(2) Uani 1 1 d .
H16 H 0.2303 0.5216 0.7983 0.035 Uiso 1 1 calc R
C17 C 0.1049(7) 0.5630(5) 0.7773(5) 0.030(2) Uani 1 1 d .
H17 H 0.0827 0.5518 0.8255 0.036 Uiso 1 1 calc R
C18 C 0.0501(7) 0.5962(6) 0.7251(6) 0.032(2) Uani 1 1 d .
H18 H -0.0108 0.6069 0.7364 0.038 Uiso 1 1 calc R
C19 C 0.0826(6) 0.6150(5) 0.6545(5) 0.0239(18) Uani 1 1 d .
H19 H 0.0435 0.6393 0.6185 0.029 Uiso 1 1 calc R
C20 C 0.2558(5) 0.7842(5) 0.6294(4) 0.0201(16) Uani 1 1 d .
H20A H 0.2650 0.7291 0.6579 0.024 Uiso 1 1 calc R
H20B H 0.3016 0.8274 0.6454 0.024 Uiso 1 1 calc R
C21 C 0.1632(6) 0.8214(5) 0.6474(4) 0.0210(17) Uani 1 1 d .
H21A H 0.1568 0.8812 0.6256 0.025 Uiso 1 1 calc R
H21B H 0.1166 0.7828 0.6258 0.025 Uiso 1 1 calc R
C22 C 0.1509(6) 0.8266(5) 0.7310(4) 0.0254(18) Uani 1 1 d .
H22A H 0.2044 0.8540 0.7535 0.030 Uiso 1 1 calc R
H22B H 0.1447 0.7661 0.7513 0.030 Uiso 1 1 calc R
C23 C 0.5499(4) 0.2561(5) 0.4780(4) 0.0203(14) Uani 1 1 d .
C24 C 0.5675(5) 0.1665(4) 0.4990(5) 0.0216(16) Uani 1 1 d .
C25 C 0.5953(5) 0.1667(5) 0.5745(5) 0.0216(17) Uani 1 1 d .
C26 C 0.5955(5) 0.2557(5) 0.5994(4) 0.0193(14) Uani 1 1 d .
C27 C 0.5668(6) 0.3102(5) 0.5400(5) 0.0214(17) Uani 1 1 d .
C28 C 0.5143(6) 0.2872(5) 0.4056(5) 0.0266(19) Uani 1 1 d .
H28A H 0.5086 0.2368 0.3719 0.040 Uiso 1 1 calc R
H28B H 0.4557 0.3145 0.4130 0.040 Uiso 1 1 calc R
H28C H 0.5553 0.3308 0.3843 0.040 Uiso 1 1 calc R
C29 C 0.5490(6) 0.0844(5) 0.4563(5) 0.0263(19) Uani 1 1 d .
H29A H 0.5310 0.1000 0.4060 0.039 Uiso 1 1 calc R
H29B H 0.6030 0.0477 0.4546 0.039 Uiso 1 1 calc R
H29C H 0.5009 0.0512 0.4803 0.039 Uiso 1 1 calc R
C30 C 0.6144(6) 0.0863(5) 0.6196(5) 0.0279(19) Uani 1 1 d .
H30A H 0.6096 0.0335 0.5885 0.042 Uiso 1 1 calc R
H30B H 0.6749 0.0902 0.6399 0.042 Uiso 1 1 calc R
H30C H 0.5713 0.0823 0.6602 0.042 Uiso 1 1 calc R
C31 C 0.6127(6) 0.2850(6) 0.6779(4) 0.0285(19) Uani 1 1 d .
H31A H 0.6092 0.3497 0.6808 0.043 Uiso 1 1 calc R
H31B H 0.5679 0.2587 0.7106 0.043 Uiso 1 1 calc R
H31C H 0.6723 0.2655 0.6932 0.043 Uiso 1 1 calc R
C32 C 0.5510(6) 0.4090(5) 0.5448(6) 0.030(2) Uani 1 1 d .
H32A H 0.5684 0.4302 0.5939 0.045 Uiso 1 1 calc R
H32B H 0.5868 0.4392 0.5071 0.045 Uiso 1 1 calc R
H32C H 0.4877 0.4215 0.5364 0.045 Uiso 1 1 calc R
C33 C 0.7826(5) 0.3295(5) 0.5779(4) 0.0212(17) Uani 1 1 d .
H33A H 0.7494 0.3809 0.5976 0.025 Uiso 1 1 calc R
H33B H 0.8210 0.3008 0.6154 0.025 Uiso 1 1 calc R
C34 C 0.8220(5) 0.3412(4) 0.5064(5) 0.0244(18) Uani 1 1 d .
H34 H 0.8848 0.3224 0.4965 0.029 Uiso 1 1 calc R
C35 C 0.7705(6) 0.3781(5) 0.4518(5) 0.0251(18) Uani 1 1 d .
H35 H 0.7380 0.4306 0.4719 0.030 Uiso 1 1 calc R
C36 C 0.7966(6) 0.3952(5) 0.3748(4) 0.0245(18) Uani 1 1 d .
C37 C 0.7344(7) 0.4375(5) 0.3293(5) 0.030(2) Uani 1 1 d .
H37 H 0.6775 0.4532 0.3484 0.036 Uiso 1 1 calc R
C38 C 0.7553(7) 0.4566(5) 0.2566(5) 0.033(2) Uani 1 1 d .
H38 H 0.7125 0.4848 0.2258 0.040 Uiso 1 1 calc R
C39 C 0.8383(7) 0.4348(6) 0.2285(5) 0.034(2) Uani 1 1 d .
H39 H 0.8522 0.4483 0.1786 0.041 Uiso 1 1 calc R
C41 C 0.8799(6) 0.3749(5) 0.3465(5) 0.0259(18) Uani 1 1 d .
H41 H 0.9233 0.3479 0.3773 0.031 Uiso 1 1 calc R
C42 C 0.7160(6) 0.2062(5) 0.3850(4) 0.0240(17) Uani 1 1 d .
H42A H 0.6684 0.1637 0.3716 0.029 Uiso 1 1 calc R
H42B H 0.7062 0.2610 0.3562 0.029 Uiso 1 1 calc R
C43 C 0.8062(6) 0.1670(5) 0.3640(4) 0.0222(17) Uani 1 1 d .
H43A H 0.8547 0.2056 0.3824 0.027 Uiso 1 1 calc R
H43B H 0.8131 0.1079 0.3869 0.027 Uiso 1 1 calc R
C44 C 0.8122(6) 0.1589(6) 0.2809(5) 0.030(2) Uani 1 1 d .
H44A H 0.8143 0.2187 0.2586 0.037 Uiso 1 1 calc R
H44B H 0.7584 0.1283 0.2620 0.037 Uiso 1 1 calc R
N1 N 0.1964(4) 0.8382(4) 0.4894(4) 0.0232(14) Uani 1 1 d .
N2 N 0.7789(4) 0.1488(4) 0.5230(4) 0.0210(14) Uani 1 1 d .
O1 O 0.1525(4) 0.9031(4) 0.4711(3) 0.0313(14) Uani 1 1 d .
O2 O 0.8190(4) 0.0810(4) 0.5388(3) 0.0306(14) Uani 1 1 d .
Cl1 Cl 0.05343(16) 0.89085(16) 0.75488(13) 0.0317(5) Uani 1 1 d .
Cl2 Cl 0.91118(18) 0.09709(17) 0.25419(15) 0.0379(6) Uani 1 1 d .
W1 W 0.27529(2) 0.75521(2) 0.51021(2) 0.01684(7) Uani 1 1 d .
W2 W 0.70495(2) 0.23797(2) 0.50571(2) 0.01734(7) Uani 1 1 d .
C40 C 0.9009(8) 0.3938(6) 0.2723(6) 0.036(2) Uani 1 1 d .
H40 H 0.9576 0.3783 0.2527 0.043 Uiso 1 1 calc R

loop_
_atom_site_aniso_label
_atom_site_aniso_U_11
_atom_site_aniso_U_22
_atom_site_aniso_U_33
_atom_site_aniso_U_23
_atom_site_aniso_U_13
_atom_site_aniso_U_12
C1 0.019(4) 0.019(4) 0.024(4) -0.004(3) 0.000(3) -0.002(3)
C2 0.021(4) 0.023(4) 0.017(3) 0.002(3) -0.008(3) 0.004(4)
C3 0.020(4) 0.011(3) 0.025(4) 0.000(3) 0.006(3) 0.005(3)
C4 0.018(3) 0.016(4) 0.018(3) -0.003(3) 0.004(2) -0.001(3)
C5 0.029(5) 0.007(4) 0.028(5) 0.003(3) -0.001(4) -0.005(3)
C6 0.028(5) 0.026(5) 0.033(5) -0.012(4) 0.011(4) -0.006(4)
C7 0.037(5) 0.026(5) 0.029(5) 0.005(4) -0.001(4) 0.001(4)
C8 0.034(5) 0.009(4) 0.039(5) -0.003(3) 0.005(4) 0.001(3)
C9 0.029(4) 0.025(4) 0.022(4) 0.000(4) 0.001(3) -0.006(4)
C10 0.027(5) 0.018(4) 0.040(5) 0.006(4) -0.002(4) 0.001(3)
C11 0.028(5) 0.019(4) 0.020(4) -0.007(3) -0.002(3) -0.007(4)
C12 0.032(4) 0.019(3) 0.033(5) -0.005(4) -0.003(5) -0.008(3)
C13 0.034(5) 0.011(3) 0.025(4) -0.005(3) -0.001(4) -0.006(4)
C14 0.030(5) 0.014(4) 0.021(4) -0.002(3) 0.002(3) -0.007(3)
C15 0.031(5) 0.021(4) 0.035(5) -0.003(3) -0.004(4) -0.002(4)
C16 0.043(6) 0.020(4) 0.026(5) 0.007(3) -0.011(4) -0.008(4)
C17 0.048(6) 0.015(4) 0.028(5) -0.002(4) 0.005(4) -0.007(4)
C18 0.036(6) 0.017(4) 0.042(6) 0.002(4) 0.015(5) 0.000(4)
C19 0.028(5) 0.017(4) 0.026(4) 0.004(3) -0.001(4) -0.001(3)
C20 0.032(4) 0.012(3) 0.016(4) -0.003(3) 0.000(3) -0.002(3)
C21 0.029(5) 0.017(4) 0.017(4) -0.003(3) 0.003(3) 0.001(3)
C22 0.033(5) 0.022(4) 0.021(4) -0.001(3) 0.000(4) 0.006(4)
C23 0.024(4) 0.013(3) 0.023(3) 0.002(4) -0.006(3) -0.001(3)
C24 0.017(3) 0.017(3) 0.031(5) -0.003(4) -0.003(4) -0.002(3)
C25 0.018(4) 0.018(4) 0.029(5) 0.003(3) 0.002(3) 0.000(3)
C26 0.022(4) 0.013(3) 0.023(3) 0.001(3) 0.000(3) 0.002(3)
C27 0.022(4) 0.014(4) 0.029(5) 0.002(3) 0.001(4) -0.001(3)
C28 0.031(5) 0.021(4) 0.028(5) 0.008(4) -0.012(4) -0.002(3)
C29 0.027(5) 0.019(4) 0.033(5) -0.001(4) -0.003(4) -0.003(3)
C30 0.034(5) 0.021(4) 0.029(5) 0.005(4) -0.002(4) 0.000(4)
C31 0.034(5) 0.030(5) 0.021(4) 0.001(3) 0.001(3) 0.001(4)
C32 0.030(5) 0.015(4) 0.046(6) -0.002(4) 0.004(4) 0.001(3)
C33 0.023(4) 0.024(4) 0.017(4) -0.008(3) -0.009(3) -0.008(3)
C34 0.024(4) 0.017(3) 0.033(5) -0.011(4) 0.000(4) -0.009(3)
C35 0.034(5) 0.013(3) 0.028(4) -0.002(3) 0.003(4) -0.008(3)
C36 0.040(5) 0.014(3) 0.020(4) -0.004(3) 0.003(4) -0.002(4)
C37 0.043(6) 0.016(4) 0.031(5) -0.006(3) 0.002(4) 0.001(4)
C38 0.053(6) 0.017(4) 0.031(5) 0.000(3) -0.009(4) 0.003(4)
C39 0.062(7) 0.022(4) 0.018(4) 0.002(3) -0.004(4) -0.008(4)
C41 0.033(5) 0.017(4) 0.028(5) 0.000(3) -0.004(4) -0.004(3)
C42 0.036(5) 0.014(3) 0.022(4) -0.003(3) -0.004(4) 0.001(3)
C43 0.030(5) 0.016(4) 0.021(4) -0.003(3) -0.001(3) -0.002(3)
C44 0.038(5) 0.027(4) 0.027(4) -0.009(4) 0.002(4) 0.001(4)
N1 0.026(4) 0.027(3) 0.016(3) 0.003(3) 0.004(3) 0.005(3)
N2 0.022(4) 0.021(3) 0.019(3) 0.002(3) 0.000(3) -0.001(3)
O1 0.030(3) 0.027(3) 0.037(4) 0.011(3) 0.005(3) 0.011(3)
O2 0.037(4) 0.021(3) 0.034(3) 0.007(2) -0.003(3) 0.012(3)
Cl1 0.0364(14) 0.0311(12) 0.0277(12) -0.0065(10) 0.0051(10) 0.0033(9)
Cl2 0.0361(15) 0.0445(14) 0.0333(13) -0.0160(11) 0.0050(11) -0.0002(11)
W1 0.02059(14) 0.01235(11) 0.01758(13) -0.00112(13) -0.00048(10) 0.00013(10)
W2 0.02123(14) 0.01176(11) 0.01902(14) -0.00059(13) -0.00152(11) 0.00106(10)
C40 0.045(7) 0.022(5) 0.042(6) -0.010(4) 0.003(5) 0.006(4)

loop_
_atom_type_symbol
_atom_type_description
_atom_type_scat_dispersion_real
_atom_type_scat_dispersion_imag
_atom_type_scat_source
C C 0.0033 0.0016 'International Tables Vol C Tables 4.2.6.8 and 6.1.1.4'
H H 0.0000 0.0000 'International Tables Vol C Tables 4.2.6.8 and 6.1.1.4'
Cl Cl 0.1484 0.1585 'International Tables Vol C Tables 4.2.6.8 and 6.1.1.4'
N N 0.0061 0.0033 'International Tables Vol C Tables 4.2.6.8 and 6.1.1.4'
O O 0.0106 0.0060 'International Tables Vol C Tables 4.2.6.8 and 6.1.1.4'
W W -0.8490 6.8722 'International Tables Vol C Tables 4.2.6.8 and 6.1.1.4'

loop_
_geom_angle_atom_site_label_1
_geom_angle_atom_site_label_2
_geom_angle_atom_site_label_3
_geom_angle
C2 C1 C6 125.9(7)
C2 C1 W1 74.9(5)
C5 C1 C2 107.6(7)
C5 C1 C6 125.6(8)
C5 C1 W1 70.6(5)
C6 C1 W1 128.2(6)
C1 C2 C7 125.3(7)
C1 C2 W1 70.2(4)
C3 C2 C1 107.9(6)
C3 C2 C7 126.8(7)
C3 C2 W1 72.6(4)
C7 C2 W1 124.9(6)
C2 C3 C4 108.7(6)
C2 C3 C8 125.6(7)
C2 C3 W1 73.5(4)
C4 C3 C8 125.3(7)
C4 C3 W1 70.2(4)
C8 C3 W1 127.3(6)
C3 C4 C9 126.9(7)
C3 C4 W1 74.9(4)
C5 C4 C3 107.6(6)
C5 C4 C9 125.2(7)
C5 C4 W1 71.0(4)
C9 C4 W1 124.1(5)
C1 C5 C10 125.6(8)
C1 C5 W1 73.9(5)
C4 C5 C1 108.2(7)
C4 C5 C10 126.2(7)
C4 C5 W1 73.5(4)
C10 C5 W1 119.8(6)
C1 C6 H6A 109.5
C1 C6 H6B 109.5
C1 C6 H6C 109.5
H6A C6 H6B 109.5
H6A C6 H6C 109.5
H6B C6 H6C 109.5
C2 C7 H7A 109.5
C2 C7 H7B 109.5
C2 C7 H7C 109.5
H7A C7 H7B 109.5
H7A C7 H7C 109.5
H7B C7 H7C 109.5
C3 C8 H8A 109.5
C3 C8 H8B 109.5
C3 C8 H8C 109.5
H8A C8 H8B 109.5
H8A C8 H8C 109.5
H8B C8 H8C 109.5
C4 C9 H9A 109.5
C4 C9 H9B 109.5
C4 C9 H9C 109.5
H9A C9 H9B 109.5
H9A C9 H9C 109.5
H9B C9 H9C 109.5
C5 C10 H10A 109.5
C5 C10 H10B 109.5
C5 C10 H10C 109.5
H10A C10 H10B 109.5
H10A C10 H10C 109.5
H10B C10 H10C 109.5
H11A C11 H11B 112.8
C12 C11 H11A 115.8
C12 C11 H11B 115.8
C12 C11 W1 76.2(4)
W1 C11 H11A 115.8
W1 C11 H11B 115.8
C11 C12 H12 120.3
C11 C12 W1 67.4(4)
C13 C12 C11 119.3(8)
C13 C12 H12 120.3
C13 C12 W1 80.9(5)
W1 C12 H12 120.3
C12 C13 H13 109.5
C12 C13 C14 126.2(8)
C12 C13 W1 67.1(4)
C14 C13 H13 109.5
C14 C13 W1 128.8(5)
W1 C13 H13 109.5
C15 C14 C13 118.6(8)
C19 C14 C13 123.5(8)
C19 C14 C15 117.9(8)
C14 C15 H15 120.1
C16 C15 C14 119.8(9)
C16 C15 H15 120.1
C15 C16 H16 119.7
C17 C16 C15 120.5(9)
C17 C16 H16 119.7
C16 C17 H17 119.8
C18 C17 C16 120.4(9)
C18 C17 H17 119.8
C17 C18 H18 119.8
C17 C18 C19 120.3(9)
C19 C18 H18 119.8
C14 C19 C18 121.0(8)
C14 C19 H19 119.5
C18 C19 H19 119.5
H20A C20 H20B 107.7
C21 C20 H20A 108.9
C21 C20 H20B 108.9
C21 C20 W1 113.5(5)
W1 C20 H20A 108.9
W1 C20 H20B 108.9
C20 C21 H21A 109.7
C20 C21 H21B 109.7
H21A C21 H21B 108.2
C22 C21 C20 109.8(7)
C22 C21 H21A 109.7
C22 C21 H21B 109.7
C21 C22 H22A 109.4
C21 C22 H22B 109.4
C21 C22 Cl1 111.3(6)
H22A C22 H22B 108.0
Cl1 C22 H22A 109.4
Cl1 C22 H22B 109.4
C24 C23 C28 126.7(7)
C24 C23 W2 69.9(4)
C27 C23 C24 107.6(7)
C27 C23 C28 125.5(7)
C27 C23 W2 74.0(4)
C28 C23 W2 124.5(5)
C23 C24 C29 128.0(7)
C23 C24 W2 74.9(4)
C25 C24 C23 107.8(7)
C25 C24 C29 123.6(7)
C25 C24 W2 72.0(4)
C29 C24 W2 125.4(5)
C24 C25 C30 125.3(7)
C24 C25 W2 72.2(4)
C26 C25 C24 107.9(7)
C26 C25 C30 126.7(7)
C26 C25 W2 74.4(4)
C30 C25 W2 122.3(6)
C25 C26 C27 108.0(7)
C25 C26 C31 125.2(7)
C25 C26 W2 70.6(4)
C27 C26 C31 126.4(7)
C27 C26 W2 74.6(4)
C31 C26 W2 125.9(5)
C23 C27 C26 108.7(6)
C23 C27 C32 126.0(8)
C23 C27 W2 71.9(4)
C26 C27 C32 125.2(8)
C26 C27 W2 71.0(4)
C32 C27 W2 126.3(6)
C23 C28 H28A 109.5
C23 C28 H28B 109.5
C23 C28 H28C 109.5
H28A C28 H28B 109.5
H28A C28 H28C 109.5
H28B C28 H28C 109.5
C24 C29 H29A 109.5
C24 C29 H29B 109.5
C24 C29 H29C 109.5
H29A C29 H29B 109.5
H29A C29 H29C 109.5
H29B C29 H29C 109.5
C25 C30 H30A 109.5
C25 C30 H30B 109.5
C25 C30 H30C 109.5
H30A C30 H30B 109.5
H30A C30 H30C 109.5
H30B C30 H30C 109.5
C26 C31 H31A 109.5
C26 C31 H31B 109.5
C26 C31 H31C 109.5
H31A C31 H31B 109.5
H31A C31 H31C 109.5
H31B C31 H31C 109.5
C27 C32 H32A 109.5
C27 C32 H32B 109.5
C27 C32 H32C 109.5
H32A C32 H32B 109.5
H32A C32 H32C 109.5
H32B C32 H32C 109.5
H33A C33 H33B 112.8
C34 C33 H33A 115.8
C34 C33 H33B 115.8
C34 C33 W2 76.3(4)
W2 C33 H33A 115.8
W2 C33 H33B 115.8
C33 C34 H34 121.0
C33 C34 W2 67.4(4)
C35 C34 C33 118.0(7)
C35 C34 H34 121.0
C35 C34 W2 81.1(5)
W2 C34 H34 121.0
C34 C35 H35 109.5
C34 C35 C36 127.3(8)
C34 C35 W2 66.5(4)
C36 C35 H35 109.5
C36 C35 W2 128.0(5)
W2 C35 H35 109.5
C37 C36 C35 117.6(8)
C41 C36 C35 123.5(8)
C41 C36 C37 118.9(8)
C36 C37 H37 119.8
C38 C37 C36 120.4(9)
C38 C37 H37 119.8
C37 C38 H38 119.9
C39 C38 C37 120.2(9)
C39 C38 H38 119.9
C38 C39 H39 119.7
C40 C39 C38 120.6(9)
C40 C39 H39 119.7
C36 C41 H41 119.6
C36 C41 C40 120.7(9)
C40 C41 H41 119.6
H42A C42 H42B 107.8
C43 C42 H42A 109.0
C43 C42 H42B 109.0
C43 C42 W2 113.1(5)
W2 C42 H42A 109.0
W2 C42 H42B 109.0
C42 C43 H43A 109.8
C42 C43 H43B 109.8
H43A C43 H43B 108.2
C44 C43 C42 109.5(7)
C44 C43 H43A 109.8
C44 C43 H43B 109.8
C43 C44 H44A 109.5
C43 C44 H44B 109.5
C43 C44 Cl2 110.8(6)
H44A C44 H44B 108.1
Cl2 C44 H44A 109.5
Cl2 C44 H44B 109.5
O1 N1 W1 170.2(6)
O2 N2 W2 170.5(6)
C1 W1 C2 34.9(3)
C1 W1 C3 57.6(3)
C1 W1 C13 132.7(3)
C2 W1 C13 101.3(3)
C3 W1 C2 33.9(3)
C3 W1 C13 97.1(3)
C4 W1 C1 58.7(3)
C4 W1 C2 57.8(2)
C4 W1 C3 34.9(2)
C4 W1 C12 118.4(3)
C4 W1 C13 123.5(3)
C5 W1 C1 35.5(3)
C5 W1 C2 58.3(3)
C5 W1 C3 58.2(3)
C5 W1 C4 35.5(3)
C5 W1 C12 150.6(3)
C5 W1 C13 155.2(3)
C11 W1 C1 141.3(3)
C11 W1 C2 118.6(3)
C11 W1 C3 87.0(3)
C11 W1 C4 83.5(3)
C11 W1 C5 114.3(3)
C11 W1 C12 36.4(3)
C11 W1 C13 60.5(3)
C12 W1 C1 162.7(3)
C12 W1 C2 127.9(3)
C12 W1 C3 109.3(3)
C12 W1 C13 32.0(3)
C20 W1 C1 82.5(3)
C20 W1 C2 86.2(3)
C20 W1 C3 118.1(3)
C20 W1 C4 140.4(3)
C20 W1 C5 113.4(3)
C20 W1 C11 132.3(3)
C20 W1 C12 96.0(3)
C20 W1 C13 75.8(3)
N1 W1 C1 106.7(3)
N1 W1 C2 141.6(3)
N1 W1 C3 143.4(3)
N1 W1 C4 108.7(3)
N1 W1 C5 89.5(3)
N1 W1 C11 92.3(3)
N1 W1 C12 90.5(3)
N1 W1 C13 114.3(3)
N1 W1 C20 88.8(3)
C23 W2 C27 34.1(3)
C23 W2 C35 101.6(3)
C24 W2 C23 35.2(2)
C24 W2 C26 58.6(3)
C24 W2 C27 57.7(3)
C24 W2 C34 165.8(3)
C24 W2 C35 135.4(3)
C25 W2 C23 58.6(3)
C25 W2 C24 35.8(3)
C25 W2 C26 35.1(3)
C25 W2 C27 57.8(3)
C25 W2 C34 146.3(3)
C25 W2 C35 150.3(3)
C26 W2 C23 57.7(2)
C26 W2 C27 34.5(3)
C26 W2 C35 116.7(3)
C27 W2 C35 93.1(3)
C33 W2 C23 124.0(3)
C33 W2 C24 141.2(3)
C33 W2 C25 110.0(3)
C33 W2 C26 82.7(3)
C33 W2 C27 91.0(3)
C33 W2 C34 36.4(3)
C33 W2 C35 60.3(3)
C33 W2 C42 131.7(3)
C34 W2 C23 130.6(3)
C34 W2 C26 116.0(3)
C34 W2 C27 109.8(3)
C34 W2 C35 32.4(3)
C42 W2 C23 83.8(3)
C42 W2 C24 85.2(3)
C42 W2 C25 118.4(3)
C42 W2 C26 140.4(3)
C42 W2 C27 114.2(3)
C42 W2 C34 95.3(3)
C42 W2 C35 77.0(3)
N2 W2 C23 137.0(3)
N2 W2 C24 102.1(3)
N2 W2 C25 89.8(3)
N2 W2 C26 113.1(3)
N2 W2 C27 146.3(3)
N2 W2 C33 92.3(3)
N2 W2 C34 92.1(3)
N2 W2 C35 117.4(3)
N2 W2 C42 87.9(3)
C39 C40 C41 119.2(10)
C39 C40 H40 120.4
C41 C40 H40 120.4

loop_
_geom_bond_atom_site_label_1
_geom_bond_atom_site_label_2
_geom_bond_distance
C1 C2 1.436(11)
C1 C5 1.427(11)
C1 C6 1.493(11)
C1 W1 2.359(8)
C2 C3 1.408(10)
C2 C7 1.489(11)
C2 W1 2.421(7)
C3 C4 1.427(10)
C3 C8 1.506(10)
C3 W1 2.410(7)
C4 C5 1.421(11)
C4 C9 1.500(9)
C4 W1 2.349(6)
C5 C10 1.507(11)
C5 W1 2.316(8)
C6 H6A 0.9800
C6 H6B 0.9800
C6 H6C 0.9800
C7 H7A 0.9800
C7 H7B 0.9800
C7 H7C 0.9800
C8 H8A 0.9800
C8 H8B 0.9800
C8 H8C 0.9800
C9 H9A 0.9800
C9 H9B 0.9800
C9 H9C 0.9800
C10 H10A 0.9800
C10 H10B 0.9800
C10 H10C 0.9800
C11 H11A 0.9900
C11 H11B 0.9900
C11 C12 1.435(11)
C11 W1 2.233(7)
C12 H12 1.0000
C12 C13 1.352(12)
C12 W1 2.350(7)
C13 H13 1.0000
C13 C14 1.487(11)
C13 W1 2.519(8)
C14 C15 1.403(12)
C14 C19 1.387(12)
C15 H15 0.9500
C15 C16 1.399(12)
C16 H16 0.9500
C16 C17 1.369(14)
C17 H17 0.9500
C17 C18 1.348(13)
C18 H18 0.9500
C18 C19 1.397(12)
C19 H19 0.9500
C20 H20A 0.9900
C20 H20B 0.9900
C20 C21 1.533(11)
C20 W1 2.222(7)
C21 H21A 0.9900
C21 H21B 0.9900
C21 C22 1.526(10)
C22 H22A 0.9900
C22 H22B 0.9900
C22 Cl1 1.806(8)
C23 C24 1.431(10)
C23 C27 1.412(11)
C23 C28 1.492(10)
C23 W2 2.394(7)
C24 C25 1.429(12)
C24 C29 1.488(11)
C24 W2 2.329(7)
C25 C26 1.416(11)
C25 C30 1.492(11)
C25 W2 2.326(8)
C26 C27 1.421(10)
C26 C31 1.512(10)
C26 W2 2.375(7)
C27 C32 1.513(11)
C27 W2 2.421(8)
C28 H28A 0.9800
C28 H28B 0.9800
C28 H28C 0.9800
C29 H29A 0.9800
C29 H29B 0.9800
C29 H29C 0.9800
C30 H30A 0.9800
C30 H30B 0.9800
C30 H30C 0.9800
C31 H31A 0.9800
C31 H31B 0.9800
C31 H31C 0.9800
C32 H32A 0.9800
C32 H32B 0.9800
C32 H32C 0.9800
C33 H33A 0.9900
C33 H33B 0.9900
C33 C34 1.433(11)
C33 W2 2.230(7)
C34 H34 1.0000
C34 C35 1.372(12)
C34 W2 2.347(7)
C35 H35 1.0000
C35 C36 1.471(11)
C35 W2 2.529(7)
C36 C37 1.398(12)
C36 C41 1.384(12)
C37 H37 0.9500
C37 C38 1.384(12)
C38 H38 0.9500
C38 C39 1.384(14)
C39 H39 0.9500
C39 C40 1.376(14)
C41 H41 0.9500
C41 C40 1.409(13)
C42 H42A 0.9900
C42 H42B 0.9900
C42 C43 1.524(11)
C42 W2 2.244(7)
C43 H43A 0.9900
C43 H43B 0.9900
C43 C44 1.512(11)
C44 H44A 0.9900
C44 H44B 0.9900
C44 Cl2 1.818(9)
N1 O1 1.226(8)
N1 W1 1.764(6)
N2 O2 1.222(8)
N2 W2 1.772(6)
C40 H40 0.9500

loop_
_geom_torsion_atom_site_label_1
_geom_torsion_atom_site_label_2
_geom_torsion_atom_site_label_3
_geom_torsion_atom_site_label_4
_geom_torsion
C1 C2 C3 C4 0.0(9)
C1 C2 C3 C8 173.9(7)
C1 C2 C3 W1 -61.7(6)
C2 C1 C5 C4 0.2(9)
C2 C1 C5 C10 -178.3(8)
C2 C1 C5 W1 66.3(6)
C2 C3 C4 C5 0.1(9)
C2 C3 C4 C9 174.6(7)
C2 C3 C4 W1 -63.8(6)
C3 C4 C5 C1 -0.2(9)
C3 C4 C5 C10 178.3(8)
C3 C4 C5 W1 -66.5(5)
C5 C1 C2 C3 -0.2(10)
C5 C1 C2 C7 177.2(8)
C5 C1 C2 W1 -63.4(6)
C6 C1 C2 C3 -170.2(7)
C6 C1 C2 C7 7.2(14)
C6 C1 C2 W1 126.5(8)
C6 C1 C5 C4 170.3(8)
C6 C1 C5 C10 -8.2(14)
C6 C1 C5 W1 -123.6(8)
C7 C2 C3 C4 -177.3(8)
C7 C2 C3 C8 -3.4(13)
C7 C2 C3 W1 121.0(8)
C8 C3 C4 C5 -173.8(8)
C8 C3 C4 C9 0.6(12)
C8 C3 C4 W1 122.3(8)
C9 C4 C5 C1 -174.8(7)
C9 C4 C5 C10 3.7(13)
C9 C4 C5 W1 118.9(7)
C11 C12 C13 C14 179.8(6)
C11 C12 C13 W1 57.6(6)
C12 C13 C14 C15 177.4(7)
C12 C13 C14 C19 -0.8(12)
C13 C14 C15 C16 -179.4(7)
C13 C14 C19 C18 178.4(7)
C14 C15 C16 C17 0.7(12)
C15 C14 C19 C18 0.1(12)
C15 C16 C17 C18 0.5(13)
C16 C17 C18 C19 -1.5(14)
C17 C18 C19 C14 1.1(13)
C19 C14 C15 C16 -1.0(11)
C20 C21 C22 Cl1 168.0(5)
C23 C24 C25 C26 -0.6(9)
C23 C24 C25 C30 175.7(8)
C23 C24 C25 W2 -66.9(5)
C24 C23 C27 C26 0.4(9)
C24 C23 C27 C32 -175.6(8)
C24 C23 C27 W2 62.2(5)
C24 C25 C26 C27 0.8(9)
C24 C25 C26 C31 174.2(7)
C24 C25 C26 W2 -64.9(5)
C25 C26 C27 C23 -0.8(9)
C25 C26 C27 C32 175.3(8)
C25 C26 C27 W2 -63.1(5)
C27 C23 C24 C25 0.1(9)
C27 C23 C24 C29 171.8(8)
C27 C23 C24 W2 -64.9(5)
C28 C23 C24 C25 -176.3(7)
C28 C23 C24 C29 -4.6(13)
C28 C23 C24 W2 118.7(8)
C28 C23 C27 C26 176.9(7)
C28 C23 C27 C32 0.9(13)
C28 C23 C27 W2 -121.3(8)
C29 C24 C25 C26 -172.7(7)
C29 C24 C25 C30 3.6(13)
C29 C24 C25 W2 121.0(7)
C30 C25 C26 C27 -175.4(8)
C30 C25 C26 C31 -2.0(13)
C30 C25 C26 W2 118.9(9)
C31 C26 C27 C23 -174.0(7)
C31 C26 C27 C32 2.0(13)
C31 C26 C27 W2 123.6(8)
C33 C34 C35 C36 -179.3(7)
C33 C34 C35 W2 -58.4(5)
C34 C35 C36 C37 -177.0(7)
C34 C35 C36 C41 0.4(12)
C35 C36 C37 C38 179.1(7)
C35 C36 C41 C40 -179.4(7)
C36 C37 C38 C39 -0.7(12)
C36 C41 C40 C39 1.6(13)
C37 C36 C41 C40 -2.0(12)
C37 C38 C39 C40 0.2(13)
C38 C39 C40 C41 -0.6(13)
C41 C36 C37 C38 1.6(12)
C42 C43 C44 Cl2 -171.3(5)
W1 C1 C2 C3 63.3(6)
W1 C1 C2 C7 -119.3(8)
W1 C1 C5 C4 -66.1(5)
W1 C1 C5 C10 115.4(9)
W1 C2 C3 C4 61.7(5)
W1 C2 C3 C8 -124.4(8)
W1 C3 C4 C5 63.9(5)
W1 C3 C4 C9 -121.6(7)
W1 C4 C5 C1 66.3(6)
W1 C4 C5 C10 -115.2(9)
W1 C11 C12 C13 -64.5(7)
W1 C12 C13 C14 122.2(7)
W1 C13 C14 C15 -94.3(9)
W1 C13 C14 C19 87.4(9)
W1 C20 C21 C22 171.8(5)
W2 C23 C24 C25 65.0(5)
W2 C23 C24 C29 -123.3(8)
W2 C23 C27 C26 -61.8(6)
W2 C23 C27 C32 122.2(8)
W2 C24 C25 C26 66.3(5)
W2 C24 C25 C30 -117.4(8)
W2 C25 C26 C27 65.7(6)
W2 C25 C26 C31 -120.9(7)
W2 C26 C27 C23 62.4(6)
W2 C26 C27 C32 -121.6(8)
W2 C33 C34 C35 65.7(6)
W2 C34 C35 C36 -120.9(7)
W2 C35 C36 C37 95.4(8)
W2 C35 C36 C41 -87.2(10)
W2 C42 C43 C44 -172.7(5)

loop_
_twin_individual_id
_twin_individual_mass_fraction_refined
1 0.639(12)
2 0.361(12)
